data_1572594
loop_
_publ_author_name
'Gayen, Sourav'
'Assanar, Faneesha'
'Shyamal, Sampad'
'Dorairaj, Dorothy Priyanka'
'Ghosh, Sundargopal'

_publ_section_title
;
 Quantifying variation in cooperative B-H bond activations using Os(ii)
 and Os(iii) &#x3ba;<sup>2</sup>-<i>N</i>,<i>S</i>-chelated complexes:
 same, but different.
;
_journal_issue 38
_journal_name_full 'Chemical science'
_journal_page_first 15913
_journal_page_last 15924
_journal_paper_doi 10.1039/d4sc05092d
_journal_volume 15
_journal_year 2024
_chemical_formula_moiety 'C47 H40 Cl2 N2 Os P2 S2'
_chemical_formula_sum 'C47 H40 Cl2 N2 Os P2 S2'
_chemical_formula_weight 1019.97
_space_group_crystal_system triclinic
_space_group_IT_number 2
_space_group_name_Hall '-P 1'
_space_group_name_H-M_alt 'P -1'
_atom_sites_solution_hydrogens geom
_audit_creation_method SHELXL-2018/3
_audit_update_record
;
2024-05-05 deposited with the CCDC.	2024-08-19 downloaded from the CCDC.
;
_cell_angle_alpha 74.1121(10)
_cell_angle_beta 85.1640(11)
_cell_angle_gamma 64.8014(10)
_cell_formula_units_Z 2
_cell_length_a 11.6034(3)
_cell_length_b 12.2578(3)
_cell_length_c 17.0531(4)
_cell_measurement_reflns_used 9960
_cell_measurement_temperature 296(2)
_cell_measurement_theta_max 24.90
_cell_measurement_theta_min 2.34
_cell_volume 2109.39(9)
_computing_cell_refinement 'Bruker SAINT'
_computing_data_collection 'Bruker APEX2'
_computing_data_reduction 'Bruker SAINT'
_computing_molecular_graphics 'Bruker SHELXTL'
_computing_publication_material 'Bruker SHELXTL'
_computing_structure_refinement 'SHELXL-2018/3 (Sheldrick, 2018)'
_computing_structure_solution 'SHELXS-97 (Sheldrick 2008)'
_diffrn_ambient_temperature 296(2)
_diffrn_measured_fraction_theta_full 0.994
_diffrn_measured_fraction_theta_max 0.994
_diffrn_measurement_device_type 'Bruker APEX-II CCD'
_diffrn_measurement_method '\f and \w scans'
_diffrn_radiation_type MoK\a
_diffrn_radiation_wavelength 0.71073
_diffrn_reflns_av_R_equivalents 0.0421
_diffrn_reflns_av_unetI/netI 0.0414
_diffrn_reflns_Laue_measured_fraction_full 0.994
_diffrn_reflns_Laue_measured_fraction_max 0.994
_diffrn_reflns_limit_h_max 13
_diffrn_reflns_limit_h_min -13
_diffrn_reflns_limit_k_max 14
_diffrn_reflns_limit_k_min -14
_diffrn_reflns_limit_l_max 20
_diffrn_reflns_limit_l_min -18
_diffrn_reflns_number 30792
_diffrn_reflns_point_group_measured_fraction_full 0.994
_diffrn_reflns_point_group_measured_fraction_max 0.994
_diffrn_reflns_theta_full 25.000
_diffrn_reflns_theta_max 25.000
_diffrn_reflns_theta_min 1.980
_exptl_absorpt_coefficient_mu 3.361
_exptl_absorpt_correction_T_max 0.730
_exptl_absorpt_correction_T_min 0.633
_exptl_absorpt_correction_type multi-scan
_exptl_absorpt_process_details 'SADABS V2014/5(Bruker AXS.Inc)'
_exptl_crystal_colour orange
_exptl_crystal_density_diffrn 1.606
_exptl_crystal_description Prism
_exptl_crystal_F_000 1016
_exptl_crystal_size_max 0.150
_exptl_crystal_size_mid 0.120
_exptl_crystal_size_min 0.100
_refine_diff_density_max 1.271
_refine_diff_density_min -0.813
_refine_diff_density_rms 0.099
_refine_ls_extinction_method none
_refine_ls_goodness_of_fit_ref 1.075
_refine_ls_hydrogen_treatment constr
_refine_ls_matrix_type full
_refine_ls_number_parameters 505
_refine_ls_number_reflns 7396
_refine_ls_number_restraints 0
_refine_ls_restrained_S_all 1.075
_refine_ls_R_factor_all 0.0369
_refine_ls_R_factor_gt 0.0292
_refine_ls_shift/su_max 0.003
_refine_ls_shift/su_mean 0.000
_refine_ls_structure_factor_coef Fsqd
_refine_ls_weighting_details 'w=1/[\s^2^(Fo^2^)+(0.0367P)^2^] where P=(Fo^2^+2Fc^2^)/3'
_refine_ls_weighting_scheme calc
_refine_ls_wR_factor_gt 0.0656
_refine_ls_wR_factor_ref 0.0686
_reflns_Friedel_coverage 0.000
_reflns_number_gt 6510
_reflns_number_total 7396
_reflns_threshold_expression 'I > 2\s(I)'
_cod_data_source_file d4sc05092d2.cif
_cod_data_source_block shelx
_cod_depositor_comments 'Adding full bibliography for 1572594--1572599.cif.'
_cod_database_code 1572594
_shelx_shelxl_version_number 2018/3
_shelx_space_group_comment
;
The symmetry employed for this shelxl refinement is uniquely defined
by the following loop, which should always be used as a source of
symmetry information in preference to the above space-group names.
They are only intended as comments.
;
_shelx_estimated_absorpt_t_min 0.633
_shelx_estimated_absorpt_t_max 0.730

loop_
_space_group_symop_operation_xyz
'x, y, z'
'-x, -y, -z'

loop_
_atom_site_label
_atom_site_type_symbol
_atom_site_fract_x
_atom_site_fract_y
_atom_site_fract_z
_atom_site_U_iso_or_equiv
_atom_site_adp_type
_atom_site_occupancy
_atom_site_site_symmetry_order
_atom_site_calc_flag
_atom_site_refinement_flags_posn
_atom_site_refinement_flags_adp
_atom_site_refinement_flags_occupancy
_atom_site_disorder_assembly
_atom_site_disorder_group
Os1 Os 0.87532(2) 0.75687(2) 0.72170(2) 0.02301(6) Uani 1 1 d . . . . .
P2 P 0.68358(9) 0.85949(9) 0.77572(6) 0.0245(2) Uani 1 1 d . . . . .
P1 P 0.84990(10) 0.58100(9) 0.72355(6) 0.0269(2) Uani 1 1 d . . . . .
S1 S 0.82402(10) 0.87076(10) 0.57883(6) 0.0360(3) Uani 1 1 d . . . . .
S2 S 1.01332(10) 0.67406(10) 0.84278(7) 0.0376(3) Uani 1 1 d . . . . .
C35 C 0.7419(4) 0.5846(4) 0.6486(2) 0.0314(10) Uani 1 1 d . . . . .
N1 N 0.9119(3) 0.9206(3) 0.6879(2) 0.0332(8) Uani 1 1 d . . . . .
C23 C 0.6548(4) 0.8016(4) 0.8840(2) 0.0313(10) Uani 1 1 d . . . . .
C41 C 0.5333(4) 0.8964(4) 0.7244(2) 0.0300(10) Uani 1 1 d . . . . .
N2 N 1.0727(3) 0.6754(3) 0.6961(2) 0.0345(8) Uani 1 1 d . . . . .
Cl1 Cl 0.8686(3) 1.0595(3) 0.08938(16) 0.1621(12) Uani 1 1 d . . . . .
C22 C 0.6629(4) 0.5371(4) 0.8243(3) 0.0410(11) Uani 1 1 d . . . . .
H22 H 0.607769 0.599110 0.782304 0.049 Uiso 1 1 calc R U . . .
C1 C 0.8772(4) 0.9674(4) 0.6071(3) 0.0353(10) Uani 1 1 d . . . . .
C34 C 0.6638(4) 1.0153(4) 0.7807(3) 0.0323(10) Uani 1 1 d . . . . .
C24 C 0.7396(4) 0.6885(4) 0.9329(3) 0.0331(10) Uani 1 1 d . . . . .
H24 H 0.812475 0.639052 0.910480 0.040 Uiso 1 1 calc R U . . .
C17 C 0.7940(4) 0.4980(4) 0.8156(3) 0.0324(10) Uani 1 1 d . . . . .
C46 C 0.5100(4) 0.9638(4) 0.6424(3) 0.0396(11) Uani 1 1 d . . . . .
H46 H 0.569151 0.992289 0.615687 0.047 Uiso 1 1 calc R U . . .
C10 C 1.1298(4) 0.6461(4) 0.7704(3) 0.0392(11) Uani 1 1 d . . . . .
C42 C 0.4419(4) 0.8552(4) 0.7611(3) 0.0440(12) Uani 1 1 d . . . . .
H42 H 0.454163 0.809175 0.815430 0.053 Uiso 1 1 calc R U . . .
Cl2 Cl 0.8068(2) 0.87176(18) 0.05939(13) 0.1185(8) Uani 1 1 d . . . . .
C5 C 0.9603(4) 0.9779(4) 0.7226(3) 0.0410(11) Uani 1 1 d . . . . .
H5 H 0.985781 0.944564 0.777540 0.049 Uiso 1 1 calc R U . . .
C36 C 0.7351(4) 0.4750(4) 0.6442(3) 0.0417(11) Uani 1 1 d . . . . .
H36 H 0.783085 0.399801 0.681449 0.050 Uiso 1 1 calc R U . . .
C39 C 0.5858(4) 0.6945(4) 0.5371(3) 0.0483(13) Uani 1 1 d . . . . .
H39 H 0.532005 0.769767 0.502356 0.058 Uiso 1 1 calc R U . . .
C38 C 0.5856(5) 0.5864(5) 0.5316(3) 0.0500(13) Uani 1 1 d . . . . .
H38 H 0.536188 0.586831 0.491240 0.060 Uiso 1 1 calc R U . . .
C28 C 0.5484(4) 0.8747(4) 0.9202(3) 0.0431(12) Uani 1 1 d . . . . .
H28 H 0.491950 0.952470 0.889540 0.052 Uiso 1 1 calc R U . . .
C2 C 0.8874(5) 1.0745(4) 0.5607(3) 0.0530(14) Uani 1 1 d . . . . .
H2 H 0.862328 1.106121 0.505678 0.064 Uiso 1 1 calc R U . . .
C15 C 1.1052(4) 0.4012(4) 0.7552(3) 0.0439(12) Uani 1 1 d . . . . .
H15 H 1.097754 0.422325 0.804406 0.053 Uiso 1 1 calc R U . . .
C29 C 0.7369(5) 1.0179(5) 0.8408(3) 0.0486(12) Uani 1 1 d . . . . .
H29 H 0.790447 0.943369 0.876349 0.058 Uiso 1 1 calc R U . . .
C11 C 1.0187(5) 0.4289(5) 0.6257(3) 0.0537(14) Uani 1 1 d . . . . .
H11 H 0.952322 0.468427 0.586565 0.064 Uiso 1 1 calc R U . . .
C6 C 1.1443(4) 0.6584(4) 0.6311(3) 0.0446(12) Uani 1 1 d . . . . .
H6 H 1.104764 0.676067 0.581115 0.054 Uiso 1 1 calc R U . . .
C37 C 0.6596(5) 0.4759(5) 0.5864(3) 0.0502(13) Uani 1 1 d . . . . .
H37 H 0.658221 0.401562 0.584027 0.060 Uiso 1 1 calc R U . . .
C18 C 0.8722(5) 0.4072(4) 0.8800(3) 0.0546(14) Uani 1 1 d . . . . .
H18 H 0.960060 0.379764 0.876799 0.066 Uiso 1 1 calc R U . . .
C25 C 0.7174(5) 0.6485(4) 1.0141(3) 0.0473(12) Uani 1 1 d . . . . .
H25 H 0.776088 0.573179 1.046105 0.057 Uiso 1 1 calc R U . . .
C3 C 0.9362(5) 1.1334(5) 0.5987(4) 0.0599(15) Uani 1 1 d . . . . .
H3 H 0.943546 1.206125 0.569350 0.072 Uiso 1 1 calc R U . . .
C4 C 0.9739(5) 1.0837(5) 0.6805(3) 0.0539(14) Uani 1 1 d . . . . .
H4 H 1.007970 1.121652 0.706355 0.065 Uiso 1 1 calc R U . . .
C40 C 0.6647(4) 0.6948(4) 0.5938(3) 0.0371(11) Uani 1 1 d . . . . .
H40 H 0.665754 0.769789 0.594935 0.045 Uiso 1 1 calc R U . . .
C45 C 0.4016(5) 0.9891(5) 0.6003(3) 0.0507(14) Uani 1 1 d . . . . .
H45 H 0.388821 1.033840 0.545634 0.061 Uiso 1 1 calc R U . . .
C44 C 0.3132(5) 0.9493(5) 0.6377(4) 0.0582(15) Uani 1 1 d . . . . .
H44 H 0.239438 0.967931 0.609176 0.070 Uiso 1 1 calc R U . . .
C16 C 0.9996(4) 0.4587(4) 0.7006(3) 0.0342(10) Uani 1 1 d . . . . .
C9 C 1.2620(4) 0.6016(4) 0.7786(4) 0.0534(14) Uani 1 1 d . . . . .
H9 H 1.300997 0.582315 0.829093 0.064 Uiso 1 1 calc R U . . .
C21 C 0.6127(5) 0.4864(5) 0.8934(3) 0.0558(14) Uani 1 1 d . . . . .
H21 H 0.524862 0.514324 0.897778 0.067 Uiso 1 1 calc R U . . .
C33 C 0.5884(5) 1.1272(4) 0.7295(3) 0.0541(14) Uani 1 1 d . . . . .
H33 H 0.539544 1.129094 0.688220 0.065 Uiso 1 1 calc R U . . .
C7 C 1.2742(5) 0.6158(5) 0.6360(4) 0.0596(15) Uani 1 1 d . . . . .
H7 H 1.322049 0.606541 0.589717 0.072 Uiso 1 1 calc R U . . .
C27 C 0.5261(5) 0.8329(5) 1.0009(3) 0.0567(14) Uani 1 1 d . . . . .
H27 H 0.454059 0.881883 1.024211 0.068 Uiso 1 1 calc R U . . .
C14 C 1.2202(5) 0.3138(5) 0.7375(4) 0.0642(16) Uani 1 1 d . . . . .
H14 H 1.288260 0.274734 0.775354 0.077 Uiso 1 1 calc R U . . .
C30 C 0.7303(6) 1.1298(6) 0.8481(4) 0.0653(17) Uani 1 1 d . . . . .
H30 H 0.778957 1.129917 0.888665 0.078 Uiso 1 1 calc R U . . .
C20 C 0.6931(6) 0.3949(5) 0.9555(3) 0.0649(16) Uani 1 1 d . . . . .
H20 H 0.659910 0.359070 1.001666 0.078 Uiso 1 1 calc R U . . .
C43 C 0.3332(5) 0.8816(5) 0.7179(4) 0.0582(15) Uani 1 1 d . . . . .
H43 H 0.273381 0.853215 0.743427 0.070 Uiso 1 1 calc R U . . .
C8 C 1.3328(5) 0.5869(5) 0.7110(4) 0.0619(16) Uani 1 1 d . . . . .
H8 H 1.420899 0.557213 0.715386 0.074 Uiso 1 1 calc R U . . .
C31 C 0.6539(7) 1.2393(6) 0.7966(5) 0.080(2) Uani 1 1 d . . . . .
H31 H 0.649690 1.314601 0.801525 0.096 Uiso 1 1 calc R U . . .
C12 C 1.1329(6) 0.3428(6) 0.6088(4) 0.080(2) Uani 1 1 d . . . . .
H12 H 1.142769 0.323059 0.559069 0.096 Uiso 1 1 calc R U . . .
C32 C 0.5839(7) 1.2376(5) 0.7382(5) 0.079(2) Uani 1 1 d . . . . .
H32 H 0.531123 1.312770 0.702822 0.095 Uiso 1 1 calc R U . . .
C19 C 0.8214(6) 0.3561(5) 0.9497(3) 0.0701(17) Uani 1 1 d . . . . .
H19 H 0.875538 0.295065 0.992493 0.084 Uiso 1 1 calc R U . . .
C13 C 1.2339(6) 0.2850(6) 0.6649(4) 0.082(2) Uani 1 1 d . . . . .
H13 H 1.311294 0.226223 0.653058 0.098 Uiso 1 1 calc R U . . .
C26 C 0.6109(5) 0.7178(5) 1.0476(3) 0.0551(14) Uani 1 1 d . . . . .
H26 H 0.594441 0.688496 1.101768 0.066 Uiso 1 1 calc R U . . .
C47 C 0.8686(11) 0.9202(8) 0.1232(6) 0.156(4) Uani 1 1 d . . . . .
H47A H 0.821479 0.918663 0.172938 0.187 Uiso 1 1 calc R U . . .
H47B H 0.955934 0.859512 0.137658 0.187 Uiso 1 1 calc R U . . .

loop_
_atom_site_aniso_label
_atom_site_aniso_U_11
_atom_site_aniso_U_22
_atom_site_aniso_U_33
_atom_site_aniso_U_23
_atom_site_aniso_U_13
_atom_site_aniso_U_12
Os1 0.02230(9) 0.02259(9) 0.02136(10) -0.00431(6) -0.00149(6) -0.00733(6)
P2 0.0255(5) 0.0218(5) 0.0248(6) -0.0059(4) 0.0006(4) -0.0087(4)
P1 0.0271(6) 0.0231(5) 0.0281(6) -0.0072(4) -0.0013(4) -0.0078(4)
S1 0.0373(6) 0.0434(6) 0.0253(6) -0.0026(5) -0.0033(5) -0.0184(5)
S2 0.0345(6) 0.0438(6) 0.0293(6) -0.0042(5) -0.0075(5) -0.0132(5)
C35 0.032(2) 0.035(2) 0.031(2) -0.0153(18) 0.0023(18) -0.0132(19)
N1 0.032(2) 0.0316(19) 0.037(2) -0.0056(16) 0.0029(16) -0.0165(16)
C23 0.037(2) 0.034(2) 0.025(2) -0.0102(18) 0.0071(18) -0.0175(19)
C41 0.024(2) 0.028(2) 0.034(2) -0.0143(18) -0.0002(18) -0.0032(18)
N2 0.0296(19) 0.0298(19) 0.044(2) -0.0086(16) 0.0040(17) -0.0136(16)
Cl1 0.267(4) 0.146(2) 0.117(2) -0.0060(16) -0.033(2) -0.138(2)
C22 0.050(3) 0.041(3) 0.039(3) -0.016(2) 0.007(2) -0.024(2)
C1 0.032(2) 0.034(2) 0.036(3) -0.0075(19) 0.0057(19) -0.0112(19)
C34 0.036(2) 0.031(2) 0.034(2) -0.0153(18) 0.0117(19) -0.0144(19)
C24 0.037(2) 0.032(2) 0.032(2) -0.0111(18) 0.0003(19) -0.0149(19)
C17 0.041(3) 0.027(2) 0.034(3) -0.0126(18) 0.0057(19) -0.0173(19)
C46 0.030(2) 0.042(3) 0.038(3) -0.010(2) 0.001(2) -0.007(2)
C10 0.033(2) 0.032(2) 0.048(3) -0.007(2) -0.005(2) -0.011(2)
C42 0.044(3) 0.042(3) 0.052(3) -0.010(2) -0.005(2) -0.024(2)
Cl2 0.157(2) 0.0911(13) 0.1041(16) -0.0091(11) -0.0576(14) -0.0481(13)
C5 0.039(3) 0.047(3) 0.047(3) -0.018(2) 0.009(2) -0.025(2)
C36 0.044(3) 0.035(2) 0.047(3) -0.009(2) -0.006(2) -0.017(2)
C39 0.046(3) 0.048(3) 0.048(3) -0.006(2) -0.015(2) -0.018(2)
C38 0.057(3) 0.068(3) 0.046(3) -0.022(3) -0.004(2) -0.040(3)
C28 0.044(3) 0.042(3) 0.037(3) -0.012(2) 0.009(2) -0.014(2)
C2 0.070(4) 0.045(3) 0.036(3) 0.002(2) 0.009(2) -0.026(3)
C15 0.036(3) 0.043(3) 0.047(3) -0.013(2) 0.001(2) -0.010(2)
C29 0.060(3) 0.050(3) 0.047(3) -0.023(2) 0.011(2) -0.029(3)
C11 0.043(3) 0.066(3) 0.050(3) -0.031(3) 0.005(2) -0.013(3)
C6 0.039(3) 0.046(3) 0.044(3) -0.012(2) 0.013(2) -0.014(2)
C37 0.062(3) 0.049(3) 0.061(4) -0.026(3) 0.002(3) -0.035(3)
C18 0.051(3) 0.049(3) 0.044(3) 0.004(2) 0.003(2) -0.012(3)
C25 0.068(3) 0.043(3) 0.029(3) 0.000(2) -0.003(2) -0.026(3)
C3 0.074(4) 0.042(3) 0.067(4) -0.008(3) 0.015(3) -0.035(3)
C4 0.057(3) 0.053(3) 0.071(4) -0.023(3) 0.015(3) -0.040(3)
C40 0.040(3) 0.034(2) 0.042(3) -0.012(2) -0.005(2) -0.018(2)
C45 0.040(3) 0.057(3) 0.041(3) -0.017(2) -0.010(2) -0.003(2)
C44 0.038(3) 0.074(4) 0.066(4) -0.031(3) -0.013(3) -0.017(3)
C16 0.033(2) 0.029(2) 0.042(3) -0.0118(19) 0.0064(19) -0.0128(19)
C9 0.036(3) 0.051(3) 0.068(4) -0.008(3) -0.014(3) -0.014(2)
C21 0.057(3) 0.072(4) 0.059(4) -0.033(3) 0.022(3) -0.041(3)
C33 0.061(3) 0.031(3) 0.064(4) -0.010(2) 0.002(3) -0.015(2)
C7 0.037(3) 0.072(4) 0.072(4) -0.030(3) 0.023(3) -0.023(3)
C27 0.058(3) 0.069(4) 0.047(3) -0.028(3) 0.027(3) -0.028(3)
C14 0.038(3) 0.052(3) 0.082(5) -0.016(3) -0.005(3) 0.001(2)
C30 0.091(5) 0.085(4) 0.065(4) -0.052(4) 0.035(3) -0.064(4)
C20 0.104(5) 0.064(4) 0.046(4) -0.018(3) 0.028(3) -0.055(4)
C43 0.037(3) 0.061(3) 0.084(4) -0.020(3) 0.001(3) -0.027(3)
C8 0.030(3) 0.058(3) 0.091(5) -0.019(3) 0.005(3) -0.013(2)
C31 0.114(6) 0.058(4) 0.104(6) -0.052(4) 0.057(5) -0.062(4)
C12 0.067(4) 0.100(5) 0.083(5) -0.066(4) 0.023(4) -0.022(4)
C32 0.094(5) 0.030(3) 0.105(6) -0.017(3) 0.022(4) -0.021(3)
C19 0.084(5) 0.054(3) 0.053(4) 0.008(3) 0.003(3) -0.024(3)
C13 0.047(4) 0.073(4) 0.111(6) -0.051(4) 0.009(4) 0.004(3)
C26 0.076(4) 0.063(3) 0.028(3) -0.009(2) 0.015(3) -0.035(3)
C47 0.243(13) 0.115(7) 0.137(9) -0.015(6) -0.060(8) -0.100(8)

loop_
_atom_type_symbol
_atom_type_description
_atom_type_scat_dispersion_real
_atom_type_scat_dispersion_imag
_atom_type_scat_source
C C 0.0033 0.0016 'International Tables Vol C Tables 4.2.6.8 and 6.1.1.4'
H H 0.0000 0.0000 'International Tables Vol C Tables 4.2.6.8 and 6.1.1.4'
N N 0.0061 0.0033 'International Tables Vol C Tables 4.2.6.8 and 6.1.1.4'
S S 0.1246 0.1234 'International Tables Vol C Tables 4.2.6.8 and 6.1.1.4'
Os Os -1.2165 7.6030 'International Tables Vol C Tables 4.2.6.8 and 6.1.1.4'
Cl Cl 0.1484 0.1585 'International Tables Vol C Tables 4.2.6.8 and 6.1.1.4'
P P 0.1023 0.0942 'International Tables Vol C Tables 4.2.6.8 and 6.1.1.4'

loop_
_geom_angle_atom_site_label_1
_geom_angle_atom_site_label_2
_geom_angle_atom_site_label_3
_geom_angle
_geom_angle_site_symmetry_1
_geom_angle_site_symmetry_3
_geom_angle_publ_flag
N2 Os1 N1 80.11(13) . . ?
N2 Os1 P1 92.90(9) . . ?
N1 Os1 P1 165.11(10) . . ?
N2 Os1 P2 164.27(10) . . ?
N1 Os1 P2 92.02(9) . . ?
P1 Os1 P2 97.69(4) . . ?
N2 Os1 S2 67.22(10) . . ?
N1 Os1 S2 90.79(9) . . ?
P1 Os1 S2 98.66(4) . . ?
P2 Os1 S2 99.55(4) . . ?
N2 Os1 S1 90.31(10) . . ?
N1 Os1 S1 66.49(10) . . ?
P1 Os1 S1 100.68(4) . . ?
P2 Os1 S1 99.07(4) . . ?
S2 Os1 S1 150.98(4) . . ?
C41 P2 C23 102.6(2) . . ?
C41 P2 C34 102.14(18) . . ?
C23 P2 C34 96.96(18) . . ?
C41 P2 Os1 120.11(13) . . ?
C23 P2 Os1 120.14(13) . . ?
C34 P2 Os1 111.19(14) . . ?
C35 P1 C16 99.07(18) . . ?
C35 P1 C17 97.2(2) . . ?
C16 P1 C17 104.16(19) . . ?
C35 P1 Os1 120.84(14) . . ?
C16 P1 Os1 111.29(14) . . ?
C17 P1 Os1 120.94(13) . . ?
C1 S1 Os1 82.13(15) . . ?
C10 S2 Os1 81.32(15) . . ?
C40 C35 C36 116.9(4) . . ?
C40 C35 P1 121.9(3) . . ?
C36 C35 P1 121.2(3) . . ?
C5 N1 C1 119.0(4) . . ?
C5 N1 Os1 138.0(3) . . ?
C1 N1 Os1 103.0(3) . . ?
C24 C23 C28 117.8(4) . . ?
C24 C23 P2 122.1(3) . . ?
C28 C23 P2 120.0(3) . . ?
C42 C41 C46 116.7(4) . . ?
C42 C41 P2 123.9(3) . . ?
C46 C41 P2 119.3(3) . . ?
C6 N2 C10 119.6(4) . . ?
C6 N2 Os1 138.1(3) . . ?
C10 N2 Os1 102.0(3) . . ?
C21 C22 C17 121.9(5) . . ?
C21 C22 H22 119.0 . . ?
C17 C22 H22 119.0 . . ?
N1 C1 C2 121.8(4) . . ?
N1 C1 S1 108.4(3) . . ?
C2 C1 S1 129.8(4) . . ?
C33 C34 C29 117.1(4) . . ?
C33 C34 P2 126.1(4) . . ?
C29 C34 P2 116.7(3) . . ?
C25 C24 C23 121.0(4) . . ?
C25 C24 H24 119.5 . . ?
C23 C24 H24 119.5 . . ?
C18 C17 C22 117.0(4) . . ?
C18 C17 P1 124.8(4) . . ?
C22 C17 P1 118.0(3) . . ?
C45 C46 C41 121.6(5) . . ?
C45 C46 H46 119.2 . . ?
C41 C46 H46 119.2 . . ?
N2 C10 C9 120.5(5) . . ?
N2 C10 S2 109.0(3) . . ?
C9 C10 S2 130.5(4) . . ?
C43 C42 C41 121.0(5) . . ?
C43 C42 H42 119.5 . . ?
C41 C42 H42 119.5 . . ?
N1 C5 C4 122.4(5) . . ?
N1 C5 H5 118.8 . . ?
C4 C5 H5 118.8 . . ?
C37 C36 C35 121.6(4) . . ?
C37 C36 H36 119.2 . . ?
C35 C36 H36 119.2 . . ?
C38 C39 C40 121.2(4) . . ?
C38 C39 H39 119.4 . . ?
C40 C39 H39 119.4 . . ?
C39 C38 C37 119.2(4) . . ?
C39 C38 H38 120.4 . . ?
C37 C38 H38 120.4 . . ?
C27 C28 C23 120.6(4) . . ?
C27 C28 H28 119.7 . . ?
C23 C28 H28 119.7 . . ?
C1 C2 C3 117.9(5) . . ?
C1 C2 H2 121.0 . . ?
C3 C2 H2 121.0 . . ?
C14 C15 C16 121.3(5) . . ?
C14 C15 H15 119.3 . . ?
C16 C15 H15 119.3 . . ?
C30 C29 C34 120.8(5) . . ?
C30 C29 H29 119.6 . . ?
C34 C29 H29 119.6 . . ?
C12 C11 C16 121.2(5) . . ?
C12 C11 H11 119.4 . . ?
C16 C11 H11 119.4 . . ?
N2 C6 C7 122.0(5) . . ?
N2 C6 H6 119.0 . . ?
C7 C6 H6 119.0 . . ?
C36 C37 C38 120.3(4) . . ?
C36 C37 H37 119.8 . . ?
C38 C37 H37 119.8 . . ?
C17 C18 C19 121.1(5) . . ?
C17 C18 H18 119.5 . . ?
C19 C18 H18 119.5 . . ?
C26 C25 C24 120.5(4) . . ?
C26 C25 H25 119.8 . . ?
C24 C25 H25 119.8 . . ?
C4 C3 C2 119.8(5) . . ?
C4 C3 H3 120.1 . . ?
C2 C3 H3 120.1 . . ?
C5 C4 C3 118.9(5) . . ?
C5 C4 H4 120.5 . . ?
C3 C4 H4 120.5 . . ?
C35 C40 C39 120.7(4) . . ?
C35 C40 H40 119.7 . . ?
C39 C40 H40 119.7 . . ?
C44 C45 C46 120.6(5) . . ?
C44 C45 H45 119.7 . . ?
C46 C45 H45 119.7 . . ?
C45 C44 C43 119.6(5) . . ?
C45 C44 H44 120.2 . . ?
C43 C44 H44 120.2 . . ?
C11 C16 C15 116.7(4) . . ?
C11 C16 P1 122.6(3) . . ?
C15 C16 P1 120.3(3) . . ?
C8 C9 C10 118.6(5) . . ?
C8 C9 H9 120.7 . . ?
C10 C9 H9 120.7 . . ?
C20 C21 C22 119.5(5) . . ?
C20 C21 H21 120.3 . . ?
C22 C21 H21 120.3 . . ?
C34 C33 C32 120.8(6) . . ?
C34 C33 H33 119.6 . . ?
C32 C33 H33 119.6 . . ?
C6 C7 C8 118.7(5) . . ?
C6 C7 H7 120.6 . . ?
C8 C7 H7 120.6 . . ?
C28 C27 C26 120.2(5) . . ?
C28 C27 H27 119.9 . . ?
C26 C27 H27 119.9 . . ?
C13 C14 C15 120.1(5) . . ?
C13 C14 H14 119.9 . . ?
C15 C14 H14 119.9 . . ?
C31 C30 C29 120.6(6) . . ?
C31 C30 H30 119.7 . . ?
C29 C30 H30 119.7 . . ?
C19 C20 C21 120.2(5) . . ?
C19 C20 H20 119.9 . . ?
C21 C20 H20 119.9 . . ?
C44 C43 C42 120.5(5) . . ?
C44 C43 H43 119.8 . . ?
C42 C43 H43 119.8 . . ?
C9 C8 C7 120.4(5) . . ?
C9 C8 H8 119.8 . . ?
C7 C8 H8 119.8 . . ?
C32 C31 C30 119.0(5) . . ?
C32 C31 H31 120.5 . . ?
C30 C31 H31 120.5 . . ?
C11 C12 C13 120.6(5) . . ?
C11 C12 H12 119.7 . . ?
C13 C12 H12 119.7 . . ?
C31 C32 C33 121.7(6) . . ?
C31 C32 H32 119.2 . . ?
C33 C32 H32 119.2 . . ?
C20 C19 C18 120.3(5) . . ?
C20 C19 H19 119.8 . . ?
C18 C19 H19 119.8 . . ?
C14 C13 C12 119.9(5) . . ?
C14 C13 H13 120.0 . . ?
C12 C13 H13 120.0 . . ?
C25 C26 C27 119.7(5) . . ?
C25 C26 H26 120.1 . . ?
C27 C26 H26 120.1 . . ?
Cl1 C47 Cl2 117.4(5) . . ?
Cl1 C47 H47A 108.0 . . ?
Cl2 C47 H47A 108.0 . . ?
Cl1 C47 H47B 108.0 . . ?
Cl2 C47 H47B 108.0 . . ?
H47A C47 H47B 107.2 . . ?

loop_
_geom_bond_atom_site_label_1
_geom_bond_atom_site_label_2
_geom_bond_distance
_geom_bond_site_symmetry_2
_geom_bond_publ_flag
Os1 N2 2.134(3) . ?
Os1 N1 2.143(3) . ?
Os1 P1 2.2887(10) . ?
Os1 P2 2.2993(10) . ?
Os1 S2 2.4257(10) . ?
Os1 S1 2.4318(10) . ?
P2 C41 1.838(4) . ?
P2 C23 1.846(4) . ?
P2 C34 1.849(4) . ?
P1 C35 1.843(4) . ?
P1 C16 1.846(4) . ?
P1 C17 1.853(4) . ?
S1 C1 1.732(5) . ?
S2 C10 1.738(5) . ?
C35 C40 1.386(6) . ?
C35 C36 1.401(6) . ?
N1 C5 1.333(5) . ?
N1 C1 1.363(5) . ?
C23 C24 1.389(5) . ?
C23 C28 1.393(6) . ?
C41 C42 1.394(6) . ?
C41 C46 1.397(6) . ?
N2 C6 1.335(6) . ?
N2 C10 1.366(5) . ?
Cl1 C47 1.646(8) . ?
C22 C21 1.381(7) . ?
C22 C17 1.395(6) . ?
C22 H22 0.9300 . ?
C1 C2 1.382(6) . ?
C34 C33 1.364(6) . ?
C34 C29 1.400(6) . ?
C24 C25 1.379(6) . ?
C24 H24 0.9300 . ?
C17 C18 1.381(6) . ?
C46 C45 1.376(6) . ?
C46 H46 0.9300 . ?
C10 C9 1.397(6) . ?
C42 C43 1.384(6) . ?
C42 H42 0.9300 . ?
Cl2 C47 1.702(8) . ?
C5 C4 1.367(6) . ?
C5 H5 0.9300 . ?
C36 C37 1.368(6) . ?
C36 H36 0.9300 . ?
C39 C38 1.354(6) . ?
C39 C40 1.388(6) . ?
C39 H39 0.9300 . ?
C38 C37 1.377(7) . ?
C38 H38 0.9300 . ?
C28 C27 1.374(6) . ?
C28 H28 0.9300 . ?
C2 C3 1.390(7) . ?
C2 H2 0.9300 . ?
C15 C14 1.383(6) . ?
C15 C16 1.401(6) . ?
C15 H15 0.9300 . ?
C29 C30 1.380(7) . ?
C29 H29 0.9300 . ?
C11 C12 1.365(7) . ?
C11 C16 1.398(6) . ?
C11 H11 0.9300 . ?
C6 C7 1.371(6) . ?
C6 H6 0.9300 . ?
C37 H37 0.9300 . ?
C18 C19 1.393(7) . ?
C18 H18 0.9300 . ?
C25 C26 1.352(7) . ?
C25 H25 0.9300 . ?
C3 C4 1.385(7) . ?
C3 H3 0.9300 . ?
C4 H4 0.9300 . ?
C40 H40 0.9300 . ?
C45 C44 1.358(7) . ?
C45 H45 0.9300 . ?
C44 C43 1.371(7) . ?
C44 H44 0.9300 . ?
C9 C8 1.365(7) . ?
C9 H9 0.9300 . ?
C21 C20 1.369(7) . ?
C21 H21 0.9300 . ?
C33 C32 1.380(7) . ?
C33 H33 0.9300 . ?
C7 C8 1.385(8) . ?
C7 H7 0.9300 . ?
C27 C26 1.389(7) . ?
C27 H27 0.9300 . ?
C14 C13 1.356(8) . ?
C14 H14 0.9300 . ?
C30 C31 1.353(8) . ?
C30 H30 0.9300 . ?
C20 C19 1.360(8) . ?
C20 H20 0.9300 . ?
C43 H43 0.9300 . ?
C8 H8 0.9300 . ?
C31 C32 1.347(10) . ?
C31 H31 0.9300 . ?
C12 C13 1.378(8) . ?
C12 H12 0.9300 . ?
C32 H32 0.9300 . ?
C19 H19 0.9300 . ?
C13 H13 0.9300 . ?
C26 H26 0.9300 . ?
C47 H47A 0.9700 . ?
C47 H47B 0.9700 . ?

loop_
_geom_torsion_atom_site_label_1
_geom_torsion_atom_site_label_2
_geom_torsion_atom_site_label_3
_geom_torsion_atom_site_label_4
_geom_torsion
_geom_torsion_site_symmetry_1
_geom_torsion_site_symmetry_2
_geom_torsion_site_symmetry_3
_geom_torsion_site_symmetry_4
_geom_torsion_publ_flag
C16 P1 C35 C40 -127.3(4) . . . . ?
C17 P1 C35 C40 127.0(4) . . . . ?
Os1 P1 C35 C40 -5.7(4) . . . . ?
C16 P1 C35 C36 52.1(4) . . . . ?
C17 P1 C35 C36 -53.5(4) . . . . ?
Os1 P1 C35 C36 173.7(3) . . . . ?
C41 P2 C23 C24 128.6(4) . . . . ?
C34 P2 C23 C24 -127.2(4) . . . . ?
Os1 P2 C23 C24 -7.8(4) . . . . ?
C41 P2 C23 C28 -54.6(4) . . . . ?
C34 P2 C23 C28 49.6(4) . . . . ?
Os1 P2 C23 C28 169.1(3) . . . . ?
C23 P2 C41 C42 -14.9(4) . . . . ?
C34 P2 C41 C42 -115.0(4) . . . . ?
Os1 P2 C41 C42 121.5(3) . . . . ?
C23 P2 C41 C46 168.7(3) . . . . ?
C34 P2 C41 C46 68.7(3) . . . . ?
Os1 P2 C41 C46 -54.9(4) . . . . ?
C5 N1 C1 C2 -1.9(6) . . . . ?
Os1 N1 C1 C2 -179.3(4) . . . . ?
C5 N1 C1 S1 177.7(3) . . . . ?
Os1 N1 C1 S1 0.3(3) . . . . ?
Os1 S1 C1 N1 -0.3(3) . . . . ?
Os1 S1 C1 C2 179.3(5) . . . . ?
C41 P2 C34 C33 -25.3(5) . . . . ?
C23 P2 C34 C33 -129.9(4) . . . . ?
Os1 P2 C34 C33 104.0(4) . . . . ?
C41 P2 C34 C29 157.3(4) . . . . ?
C23 P2 C34 C29 52.7(4) . . . . ?
Os1 P2 C34 C29 -73.4(4) . . . . ?
C28 C23 C24 C25 1.7(6) . . . . ?
P2 C23 C24 C25 178.6(3) . . . . ?
C21 C22 C17 C18 -1.0(7) . . . . ?
C21 C22 C17 P1 -175.5(4) . . . . ?
C35 P1 C17 C18 140.8(4) . . . . ?
C16 P1 C17 C18 39.5(4) . . . . ?
Os1 P1 C17 C18 -86.5(4) . . . . ?
C35 P1 C17 C22 -45.2(4) . . . . ?
C16 P1 C17 C22 -146.5(3) . . . . ?
Os1 P1 C17 C22 87.5(3) . . . . ?
C42 C41 C46 C45 0.5(6) . . . . ?
P2 C41 C46 C45 177.1(3) . . . . ?
C6 N2 C10 C9 1.6(6) . . . . ?
Os1 N2 C10 C9 -173.3(4) . . . . ?
C6 N2 C10 S2 -178.4(3) . . . . ?
Os1 N2 C10 S2 6.7(3) . . . . ?
Os1 S2 C10 N2 -5.8(3) . . . . ?
Os1 S2 C10 C9 174.1(5) . . . . ?
C46 C41 C42 C43 -0.7(6) . . . . ?
P2 C41 C42 C43 -177.1(4) . . . . ?
C1 N1 C5 C4 1.5(6) . . . . ?
Os1 N1 C5 C4 177.7(3) . . . . ?
C40 C35 C36 C37 2.5(7) . . . . ?
P1 C35 C36 C37 -177.0(4) . . . . ?
C40 C39 C38 C37 3.9(8) . . . . ?
C24 C23 C28 C27 -2.8(7) . . . . ?
P2 C23 C28 C27 -179.7(4) . . . . ?
N1 C1 C2 C3 0.9(7) . . . . ?
S1 C1 C2 C3 -178.7(4) . . . . ?
C33 C34 C29 C30 1.0(7) . . . . ?
P2 C34 C29 C30 178.7(4) . . . . ?
C10 N2 C6 C7 -2.1(7) . . . . ?
Os1 N2 C6 C7 170.4(4) . . . . ?
C35 C36 C37 C38 -1.4(8) . . . . ?
C39 C38 C37 C36 -1.9(8) . . . . ?
C22 C17 C18 C19 1.0(8) . . . . ?
P1 C17 C18 C19 175.1(4) . . . . ?
C23 C24 C25 C26 1.2(7) . . . . ?
C1 C2 C3 C4 0.6(8) . . . . ?
N1 C5 C4 C3 -0.1(7) . . . . ?
C2 C3 C4 C5 -1.0(8) . . . . ?
C36 C35 C40 C39 -0.5(7) . . . . ?
P1 C35 C40 C39 178.9(4) . . . . ?
C38 C39 C40 C35 -2.7(8) . . . . ?
C41 C46 C45 C44 0.3(7) . . . . ?
C46 C45 C44 C43 -1.1(8) . . . . ?
C12 C11 C16 C15 3.5(8) . . . . ?
C12 C11 C16 P1 176.3(5) . . . . ?
C14 C15 C16 C11 -3.8(7) . . . . ?
C14 C15 C16 P1 -176.8(4) . . . . ?
C35 P1 C16 C11 22.5(4) . . . . ?
C17 P1 C16 C11 122.4(4) . . . . ?
Os1 P1 C16 C11 -105.7(4) . . . . ?
C35 P1 C16 C15 -164.9(4) . . . . ?
C17 P1 C16 C15 -65.0(4) . . . . ?
Os1 P1 C16 C15 66.8(4) . . . . ?
N2 C10 C9 C8 -0.6(7) . . . . ?
S2 C10 C9 C8 179.4(4) . . . . ?
C17 C22 C21 C20 -0.2(7) . . . . ?
C29 C34 C33 C32 -1.0(8) . . . . ?
P2 C34 C33 C32 -178.4(4) . . . . ?
N2 C6 C7 C8 1.5(8) . . . . ?
C23 C28 C27 C26 1.0(8) . . . . ?
C16 C15 C14 C13 2.1(9) . . . . ?
C34 C29 C30 C31 -0.6(8) . . . . ?
C22 C21 C20 C19 1.4(8) . . . . ?
C45 C44 C43 C42 0.9(8) . . . . ?
C41 C42 C43 C44 -0.1(7) . . . . ?
C10 C9 C8 C7 0.1(8) . . . . ?
C6 C7 C8 C9 -0.5(8) . . . . ?
C29 C30 C31 C32 0.1(9) . . . . ?
C16 C11 C12 C13 -1.6(10) . . . . ?
C30 C31 C32 C33 -0.1(10) . . . . ?
C34 C33 C32 C31 0.6(10) . . . . ?
C21 C20 C19 C18 -1.4(9) . . . . ?
C17 C18 C19 C20 0.1(9) . . . . ?
C15 C14 C13 C12 -0.1(10) . . . . ?
C11 C12 C13 C14 -0.2(11) . . . . ?
C24 C25 C26 C27 -3.0(8) . . . . ?
C28 C27 C26 C25 1.9(8) . . . . ?
